data_2209251
loop_
_publ_author_name
'Merritt C. Helvenston'
'Vladimir N. Nesterov'
'Horace J. Jenkins'

_publ_section_title
;
 (2<i>Z</i>)-3-(4-Hydroxyphenyl)-2-(pyridinium-4-yl)acrylonitrile
 <i>p</i>-toluenesulfonate
;
_journal_coeditor_code LH2068
_journal_issue 6
_journal_name_full 'Acta Crystallographica Section E'
_journal_page_first o2339
_journal_page_last o2341
_journal_paper_doi 10.1107/S1600536806017156
_journal_volume 62
_journal_year 2006
_chemical_formula_iupac 'C15 H13 N2 O +, C7 H7 O3 S -'
_chemical_formula_moiety 'C15 H13 N2 O +, C7 H7 O3 S -'
_chemical_formula_sum 'C22 H20 N2 O4 S'
_chemical_formula_weight 408.47
_chemical_name_systematic
;
(2Z)-3-(4-Hydroxyphenyl)-2-(pyridinium-4-yl)acrylonitrile p-toluenesulfonate
;
_space_group_IT_number 2
_symmetry_cell_setting triclinic
_symmetry_space_group_name_Hall '-P 1'
_symmetry_space_group_name_H-M 'P -1'
_atom_sites_solution_hydrogens geom
_atom_sites_solution_primary direct
_atom_sites_solution_secondary difmap
_audit_creation_method SHELXL-97
_cell_angle_alpha 84.138(3)
_cell_angle_beta 85.684(3)
_cell_angle_gamma 62.749(2)
_cell_formula_units_Z 2
_cell_length_a 6.9959(15)
_cell_length_b 7.4103(16)
_cell_length_c 21.343(5)
_cell_measurement_reflns_used 217
_cell_measurement_temperature 213(2)
_cell_measurement_theta_max 26
_cell_measurement_theta_min 4
_cell_volume 978.0(4)
_computing_cell_refinement 'SAINT-Plus-NT (Bruker, 2001)'
_computing_data_collection 'SMART APEX (Bruker, 2003)'
_computing_data_reduction SAINT-Plus-NT
_computing_molecular_graphics 'SHELXTL-NT (Sheldrick, 2001)'
_computing_publication_material SHELXL97
_computing_structure_refinement 'SHELXL97 (Sheldrick, 1997)'
_computing_structure_solution 'SHELXS97 (Sheldrick, 1990)'
_diffrn_ambient_temperature 213(2)
_diffrn_measured_fraction_theta_full 0.983
_diffrn_measured_fraction_theta_max 0.983
_diffrn_measurement_device_type 'Bruker SMART CCD'
_diffrn_measurement_method '\f and \w'
_diffrn_radiation_monochromator graphite
_diffrn_radiation_source 'fine-focus sealed tube'
_diffrn_radiation_type MoK\a
_diffrn_radiation_wavelength 0.71073
_diffrn_reflns_av_R_equivalents 0.0173
_diffrn_reflns_av_sigmaI/netI 0.0346
_diffrn_reflns_limit_h_max 8
_diffrn_reflns_limit_h_min -8
_diffrn_reflns_limit_k_max 8
_diffrn_reflns_limit_k_min -9
_diffrn_reflns_limit_l_max 26
_diffrn_reflns_limit_l_min -26
_diffrn_reflns_number 6597
_diffrn_reflns_theta_full 26.02
_diffrn_reflns_theta_max 26.02
_diffrn_reflns_theta_min 2.88
_exptl_absorpt_coefficient_mu 0.198
_exptl_absorpt_correction_T_max 0.9615
_exptl_absorpt_correction_T_min 0.925
_exptl_absorpt_correction_type multi-scan
_exptl_absorpt_process_details '(SADABS; Sheldrick, 2003)'
_exptl_crystal_colour yellow
_exptl_crystal_density_diffrn 1.387
_exptl_crystal_density_method 'not measured'
_exptl_crystal_description prism
_exptl_crystal_F_000 428
_exptl_crystal_size_max 0.45
_exptl_crystal_size_mid 0.35
_exptl_crystal_size_min 0.20
_refine_diff_density_max 0.374
_refine_diff_density_min -0.291
_refine_ls_extinction_method none
_refine_ls_goodness_of_fit_ref 0.998
_refine_ls_hydrogen_treatment mixed
_refine_ls_matrix_type full
_refine_ls_number_parameters 268
_refine_ls_number_reflns 3792
_refine_ls_number_restraints 0
_refine_ls_restrained_S_all 0.998
_refine_ls_R_factor_all 0.0753
_refine_ls_R_factor_gt 0.0565
_refine_ls_shift/su_max 0.000
_refine_ls_shift/su_mean 0.000
_refine_ls_structure_factor_coef Fsqd
_refine_ls_weighting_details 'calc w=1/[\s^2^(Fo^2^)+(0.1088P)^2^+0.3P] where P=(Fo^2^+2Fc^2^)/3'
_refine_ls_weighting_scheme calc
_refine_ls_wR_factor_gt 0.1554
_refine_ls_wR_factor_ref 0.1698
_reflns_number_gt 2891
_reflns_number_total 3792
_reflns_threshold_expression I>2\s(I)
_cod_data_source_file lh2068.cif
_cod_data_source_block II
_cod_database_code 2209251

loop_
_symmetry_equiv_pos_as_xyz
'x, y, z'
'-x, -y, -z'

loop_
_atom_site_type_symbol
_atom_site_label
_atom_site_fract_x
_atom_site_fract_y
_atom_site_fract_z
_atom_site_U_iso_or_equiv
_atom_site_adp_type
_atom_site_calc_flag
_atom_site_refinement_flags
_atom_site_occupancy
O O1 0.8703(4) 0.4138(4) 0.27887(9) 0.0522(6) Uani d . 1
N N1 0.8223(4) 0.0771(3) 0.77669(10) 0.0372(5) Uani d . 1
N N2 1.3566(4) 0.1633(4) 0.56885(11) 0.0464(6) Uani d . 1
C C1 1.1850(4) 0.1817(4) 0.57527(12) 0.0347(6) Uani d . 1
C C2 0.9982(4) 0.1017(4) 0.76182(13) 0.0408(6) Uani d . 1
H H2A 1.0891 0.0902 0.7939 0.049 Uiso calc R 1
C C3 1.0476(4) 0.1432(4) 0.70098(12) 0.0396(6) Uani d . 1
H H3A 1.1724 0.1596 0.6917 0.048 Uiso calc R 1
C C4 0.9175(4) 0.1617(4) 0.65237(12) 0.0312(5) Uani d . 1
C C5 0.7326(4) 0.1374(4) 0.67007(12) 0.0375(6) Uani d . 1
H H5A 0.6375 0.1501 0.6391 0.045 Uiso calc R 1
C C6 0.6901(5) 0.0958(4) 0.73119(12) 0.0405(6) Uani d . 1
H H6A 0.5658 0.0796 0.7421 0.049 Uiso calc R 1
C C7 0.9714(4) 0.2001(4) 0.58658(12) 0.0315(5) Uani d . 1
C C8 0.8357(4) 0.2438(4) 0.53893(12) 0.0309(5) Uani d . 1
H H8A 0.7033 0.2462 0.5521 0.037 Uiso calc R 1
C C9 0.8549(4) 0.2872(4) 0.47211(11) 0.0308(5) Uani d . 1
C C10 1.0327(4) 0.2961(4) 0.43961(12) 0.0361(6) Uani d . 1
H H10A 1.1537 0.2718 0.4621 0.043 Uiso calc R 1
C C11 1.0331(4) 0.3393(4) 0.37594(12) 0.0386(6) Uani d . 1
H H11A 1.1533 0.3463 0.3553 0.046 Uiso calc R 1
C C12 0.8578(4) 0.3731(4) 0.34120(12) 0.0367(6) Uani d . 1
C C13 0.6821(4) 0.3599(4) 0.37207(12) 0.0367(6) Uani d . 1
H H13A 0.5640 0.3791 0.3490 0.044 Uiso calc R 1
C C14 0.6812(4) 0.3189(4) 0.43598(12) 0.0333(6) Uani d . 1
H H14A 0.5606 0.3119 0.4563 0.040 Uiso calc R 1
C C15 0.7742(5) 0.0285(5) 0.84279(12) 0.0484(7) Uani d . 1
H H15A 0.9063 -0.0684 0.8628 0.073 Uiso calc R 1
H H15B 0.6749 -0.0301 0.8442 0.073 Uiso calc R 1
H H15C 0.7096 0.1519 0.8649 0.073 Uiso calc R 1
S S1 0.53836(11) 0.33230(11) 0.17705(3) 0.0413(2) Uani d . 1
O O2 0.5449(4) 0.4846(4) 0.21335(12) 0.0732(8) Uani d . 1
O O3 0.5030(5) 0.1829(5) 0.21529(15) 0.0985(11) Uani d . 1
O O4 0.7242(4) 0.2523(4) 0.13533(11) 0.0730(8) Uani d . 1
C C16 0.3131(4) 0.4693(4) 0.12920(12) 0.0347(6) Uani d . 1
C C17 0.3379(5) 0.5531(4) 0.07046(12) 0.0405(6) Uani d . 1
H H17A 0.4755 0.5317 0.0550 0.049 Uiso calc R 1
C C18 0.1607(5) 0.6684(4) 0.03431(13) 0.0441(7) Uani d . 1
H H18A 0.1790 0.7247 -0.0058 0.053 Uiso calc R 1
C C19 -0.0423(5) 0.7025(4) 0.05591(14) 0.0430(7) Uani d . 1
C C20 -0.0643(5) 0.6151(5) 0.11483(14) 0.0468(7) Uani d . 1
H H20A -0.2017 0.6350 0.1300 0.056 Uiso calc R 1
C C21 0.1119(5) 0.4989(4) 0.15177(13) 0.0420(6) Uani d . 1
H H21A 0.0944 0.4409 0.1917 0.050 Uiso calc R 1
C C22 -0.2365(6) 0.8305(6) 0.01742(18) 0.0649(9) Uani d . 1
H H22A -0.1947 0.8243 -0.0270 0.097 Uiso calc R 1
H H22B -0.2983 0.9705 0.0284 0.097 Uiso calc R 1
H H22C -0.3420 0.7796 0.0260 0.097 Uiso calc R 1
H H1A 0.751(8) 0.440(7) 0.262(2) 0.108(17) Uiso d . 1

loop_
_atom_site_aniso_label
_atom_site_aniso_U_11
_atom_site_aniso_U_22
_atom_site_aniso_U_33
_atom_site_aniso_U_12
_atom_site_aniso_U_13
_atom_site_aniso_U_23
O1 0.0534(13) 0.0831(16) 0.0317(10) -0.0420(13) -0.0045(9) 0.0031(10)
N1 0.0421(13) 0.0326(12) 0.0323(11) -0.0125(10) -0.0071(10) -0.0005(9)
N2 0.0338(13) 0.0605(16) 0.0471(13) -0.0229(12) -0.0047(10) -0.0035(11)
C1 0.0332(14) 0.0385(14) 0.0335(13) -0.0168(12) -0.0066(10) -0.0008(11)
C2 0.0374(15) 0.0425(16) 0.0397(14) -0.0144(13) -0.0135(12) -0.0015(12)
C3 0.0343(14) 0.0454(16) 0.0410(14) -0.0191(12) -0.0100(11) 0.0006(12)
C4 0.0271(12) 0.0263(12) 0.0368(13) -0.0084(10) -0.0062(10) -0.0028(10)
C5 0.0352(14) 0.0464(16) 0.0343(13) -0.0209(12) -0.0089(11) 0.0005(11)
C6 0.0380(15) 0.0481(16) 0.0380(14) -0.0220(13) -0.0066(11) 0.0019(12)
C7 0.0290(13) 0.0289(12) 0.0368(13) -0.0128(10) -0.0047(10) -0.0027(10)
C8 0.0254(12) 0.0320(13) 0.0365(13) -0.0140(10) -0.0025(10) -0.0015(10)
C9 0.0292(13) 0.0281(12) 0.0353(13) -0.0127(10) -0.0050(10) -0.0016(10)
C10 0.0298(13) 0.0439(15) 0.0397(14) -0.0206(12) -0.0052(11) -0.0029(11)
C11 0.0359(14) 0.0472(16) 0.0376(14) -0.0232(13) 0.0006(11) -0.0037(12)
C12 0.0421(15) 0.0378(14) 0.0324(13) -0.0196(12) -0.0033(11) -0.0030(11)
C13 0.0323(14) 0.0393(15) 0.0400(14) -0.0166(12) -0.0087(11) -0.0018(11)
C14 0.0259(12) 0.0343(13) 0.0404(14) -0.0141(11) -0.0028(10) -0.0018(11)
C15 0.0589(19) 0.0524(18) 0.0290(13) -0.0212(15) -0.0048(13) 0.0003(12)
S1 0.0378(4) 0.0421(4) 0.0414(4) -0.0162(3) -0.0124(3) 0.0064(3)
O2 0.0700(16) 0.0632(15) 0.0739(16) -0.0123(12) -0.0391(13) -0.0141(13)
O3 0.0766(18) 0.107(2) 0.123(2) -0.0605(17) -0.0576(17) 0.0789(19)
O4 0.0407(13) 0.0874(18) 0.0582(14) -0.0007(12) -0.0066(11) -0.0024(13)
C16 0.0347(14) 0.0336(13) 0.0356(13) -0.0153(11) -0.0083(11) 0.0016(11)
C17 0.0374(15) 0.0477(16) 0.0351(13) -0.0188(13) -0.0024(11) -0.0002(12)
C18 0.0485(17) 0.0498(17) 0.0343(13) -0.0233(14) -0.0081(12) 0.0050(12)
C19 0.0398(16) 0.0369(15) 0.0476(15) -0.0120(12) -0.0141(12) -0.0003(12)
C20 0.0333(15) 0.0470(17) 0.0572(17) -0.0169(13) -0.0050(13) 0.0036(14)
C21 0.0405(15) 0.0421(15) 0.0415(14) -0.0187(13) -0.0025(12) 0.0048(12)
C22 0.054(2) 0.059(2) 0.076(2) -0.0191(17) -0.0309(18) 0.0104(18)

loop_
_atom_type_symbol
_atom_type_description
_atom_type_scat_dispersion_real
_atom_type_scat_dispersion_imag
_atom_type_scat_source
C C 0.0033 0.0016 'International Tables Vol C Tables 4.2.6.8 and 6.1.1.4'
H H 0.0000 0.0000 'International Tables Vol C Tables 4.2.6.8 and 6.1.1.4'
N N 0.0061 0.0033 'International Tables Vol C Tables 4.2.6.8 and 6.1.1.4'
O O 0.0106 0.0060 'International Tables Vol C Tables 4.2.6.8 and 6.1.1.4'
S S 0.1246 0.1234 'International Tables Vol C Tables 4.2.6.8 and 6.1.1.4'

loop_
_geom_angle_atom_site_label_1
_geom_angle_atom_site_label_2
_geom_angle_atom_site_label_3
_geom_angle
_geom_angle_publ_flag
C12 O1 H1A 110(3) no
C2 N1 C6 119.9(2) no
C2 N1 C15 119.9(2) no
C6 N1 C15 120.2(2) no
N2 C1 C7 177.1(3) no
N1 C2 C3 120.9(2) no
N1 C2 H2A 119.5 no
C3 C2 H2A 119.5 no
C2 C3 C4 121.3(2) no
C2 C3 H3A 119.3 no
C4 C3 H3A 119.3 no
C3 C4 C5 116.0(2) no
C3 C4 C7 122.1(2) no
C5 C4 C7 121.9(2) no
C6 C5 C4 120.7(2) no
C6 C5 H5A 119.7 no
C4 C5 H5A 119.7 no
N1 C6 C5 121.2(2) no
N1 C6 H6A 119.4 no
C5 C6 H6A 119.4 no
C8 C7 C1 121.7(2) no
C8 C7 C4 123.4(2) no
C1 C7 C4 114.8(2) no
C7 C8 C9 132.5(2) no
C7 C8 H8A 113.7 no
C9 C8 H8A 113.7 no
C14 C9 C10 117.0(2) no
C14 C9 C8 116.8(2) no
C10 C9 C8 126.1(2) no
C11 C10 C9 121.1(2) no
C11 C10 H10A 119.4 no
C9 C10 H10A 119.4 no
C10 C11 C12 120.8(2) no
C10 C11 H11A 119.6 no
C12 C11 H11A 119.6 no
O1 C12 C13 123.5(2) no
O1 C12 C11 117.4(2) no
C13 C12 C11 119.1(2) no
C14 C13 C12 119.9(2) no
C14 C13 H13A 120.1 no
C12 C13 H13A 120.1 no
C13 C14 C9 122.0(2) no
C13 C14 H14A 119.0 no
C9 C14 H14A 119.0 no
N1 C15 H15A 109.5 no
N1 C15 H15B 109.5 no
H15A C15 H15B 109.5 no
N1 C15 H15C 109.5 no
H15A C15 H15C 109.5 no
H15B C15 H15C 109.5 no
O3 S1 O4 114.4(2) no
O3 S1 O2 112.5(2) no
O4 S1 O2 110.10(17) no
O3 S1 C16 107.81(13) no
O4 S1 C16 106.81(13) no
O2 S1 C16 104.52(13) no
C17 C16 C21 120.2(2) no
C17 C16 S1 119.9(2) no
C21 C16 S1 119.9(2) no
C16 C17 C18 119.9(3) no
C16 C17 H17A 120.0 no
C18 C17 H17A 120.0 no
C19 C18 C17 121.2(2) no
C19 C18 H18A 119.4 no
C17 C18 H18A 119.4 no
C18 C19 C20 118.2(3) no
C18 C19 C22 121.6(3) no
C20 C19 C22 120.2(3) no
C21 C20 C19 121.4(3) no
C21 C20 H20A 119.3 no
C19 C20 H20A 119.3 no
C16 C21 C20 119.1(3) no
C16 C21 H21A 120.4 no
C20 C21 H21A 120.4 no
C19 C22 H22A 109.5 no
C19 C22 H22B 109.5 no
H22A C22 H22B 109.5 no
C19 C22 H22C 109.5 no
H22A C22 H22C 109.5 no
H22B C22 H22C 109.5 no

loop_
_geom_bond_atom_site_label_1
_geom_bond_atom_site_label_2
_geom_bond_distance
_geom_bond_publ_flag
O1 C12 1.339(3) yes
O1 H1A 0.86(5) no
N1 C2 1.335(4) no
N1 C6 1.344(3) no
N1 C15 1.473(3) no
N2 C1 1.144(3) no
C1 C7 1.441(3) no
C2 C3 1.360(4) no
C2 H2A 0.9400 no
C3 C4 1.386(4) no
C3 H3A 0.9400 no
C4 C5 1.405(4) no
C4 C7 1.460(3) yes
C5 C6 1.352(4) no
C5 H5A 0.9400 no
C6 H6A 0.9400 no
C7 C8 1.355(3) yes
C8 C9 1.440(3) yes
C8 H8A 0.9400 no
C9 C14 1.403(3) no
C9 C10 1.403(3) no
C10 C11 1.364(4) no
C10 H10A 0.9400 no
C11 C12 1.391(4) no
C11 H11A 0.9400 no
C12 C13 1.389(4) no
C13 C14 1.367(4) no
C13 H13A 0.9400 no
C14 H14A 0.9400 no
C15 H15A 0.9700 no
C15 H15B 0.9700 no
C15 H15C 0.9700 no
S1 O3 1.410(2) no
S1 O4 1.436(2) no
S1 O2 1.452(2) no
S1 C16 1.767(3) no
C16 C17 1.376(4) no
C16 C21 1.378(4) no
C17 C18 1.379(4) no
C17 H17A 0.9400 no
C18 C19 1.375(4) no
C18 H18A 0.9400 no
C19 C20 1.386(4) no
C19 C22 1.500(4) no
C20 C21 1.385(4) no
C20 H20A 0.9400 no
C21 H21A 0.9400 no
C22 H22A 0.9700 no
C22 H22B 0.9700 no
C22 H22C 0.9700 no

loop_
_geom_hbond_atom_site_label_D
_geom_hbond_atom_site_label_H
_geom_hbond_atom_site_label_A
_geom_hbond_site_symmetry_A
_geom_hbond_distance_DH
_geom_hbond_distance_HA
_geom_hbond_distance_DA
_geom_hbond_angle_DHA
_geom_hbond_publ_flag
O1 H1A O2 1_555 0.86(5) 1.73(5) 2.578(3) 167(3) yes
C5 H5A N2 1_455 0.94 2.52 3.454(4) 172 yes
C6 H6A O3 2_656 0.94 2.30 3.039(4) 136 yes
C21 H21A O1 1_455 0.94 2.39 3.248(4) 151 yes

loop_
_geom_torsion_atom_site_label_1
_geom_torsion_atom_site_label_2
_geom_torsion_atom_site_label_3
_geom_torsion_atom_site_label_4
_geom_torsion
_geom_torsion_publ_flag
C6 N1 C2 C3 -0.8(4) no
C15 N1 C2 C3 178.9(3) no
N1 C2 C3 C4 0.1(4) no
C2 C3 C4 C5 0.7(4) no
C2 C3 C4 C7 -178.1(2) no
C3 C4 C5 C6 -0.8(4) no
C7 C4 C5 C6 177.9(2) no
C2 N1 C6 C5 0.7(4) no
C15 N1 C6 C5 -179.0(3) no
C4 C5 C6 N1 0.2(4) no
C3 C4 C7 C8 -171.6(2) no
C5 C4 C7 C8 9.7(4) no
C3 C4 C7 C1 10.3(4) no
C5 C4 C7 C1 -168.4(2) no
C1 C7 C8 C9 -2.5(4) no
C4 C7 C8 C9 179.5(2) yes
C7 C8 C9 C14 177.7(3) no
C7 C8 C9 C10 -0.7(5) no
C14 C9 C10 C11 1.7(4) no
C8 C9 C10 C11 -179.8(2) no
C9 C10 C11 C12 -0.9(4) no
C10 C11 C12 O1 -179.7(3) no
C10 C11 C12 C13 -0.8(4) no
O1 C12 C13 C14 -179.6(3) no
C11 C12 C13 C14 1.5(4) no
C12 C13 C14 C9 -0.7(4) no
C10 C9 C14 C13 -1.0(4) no
C8 C9 C14 C13 -179.5(2) no
O3 S1 C16 C17 -150.1(3) no
O4 S1 C16 C17 -26.7(3) no
O2 S1 C16 C17 90.0(3) no
O3 S1 C16 C21 32.5(3) no
O4 S1 C16 C21 155.9(2) no
O2 S1 C16 C21 -87.4(2) no
C21 C16 C17 C18 0.6(4) no
S1 C16 C17 C18 -176.9(2) no
C16 C17 C18 C19 0.2(4) no
C17 C18 C19 C20 -1.0(4) no
C17 C18 C19 C22 179.0(3) no
C18 C19 C20 C21 1.0(5) no
C22 C19 C20 C21 -178.9(3) no
C17 C16 C21 C20 -0.6(4) no
S1 C16 C21 C20 176.9(2) no
C19 C20 C21 C16 -0.2(5) no

loop_
_cod_related_entry_id
_cod_related_entry_database
_cod_related_entry_code
1 ChemSpider 21128135
